data_4130570
loop_
_publ_author_name
'Ford, David D.'
'Lehnherr, Dan'
'Kennedy, C. Rose'
'Jacobsen, Eric N.'

_publ_section_title
;
 On- and Off-Cycle Catalyst Cooperativity in Anion-Binding Catalysis.
;
_journal_issue 25
_journal_name_full 'Journal of the American Chemical Society'
_journal_page_first 7860
_journal_page_last 7863
_journal_paper_doi 10.1021/jacs.6b04686
_journal_volume 138
_journal_year 2016
_chemical_absolute_configuration ad
_chemical_formula_sum 'C54 H64 Cl F14 N7 O2 S2'
_chemical_formula_weight 1208.69
_space_group_IT_number 4
_space_group_name_Hall 'P 2yb'
_space_group_name_H-M_alt 'P 1 21 1'
_symmetry_cell_setting monoclinic
_symmetry_space_group_name_Hall 'P 2yb'
_symmetry_space_group_name_H-M 'P 1 21 1'
_atom_sites_solution_hydrogens geom
_atom_sites_solution_primary direct
_atom_sites_solution_secondary difmap
_audit_creation_method SHELXL-97
_cell_angle_alpha 90.00
_cell_angle_beta 113.1070(10)
_cell_angle_gamma 90.00
_cell_formula_units_Z 2
_cell_length_a 10.1941(8)
_cell_length_b 26.676(2)
_cell_length_c 12.0718(9)
_cell_measurement_reflns_used 9605
_cell_measurement_temperature 100(2)
_cell_measurement_theta_max 28.7
_cell_measurement_theta_min 2.17
_cell_volume 3019.4(4)
_computing_cell_refinement 'SAINT 7.46A (Bruker-AXS, 2009)'
_computing_data_collection 'APEX2 v2009.3.0 (Bruker-AXS, 2009)'
_computing_data_reduction 'SAINT 7.46A (Bruker-AXS, 2009)'
_computing_molecular_graphics 'Bruker SHELXTL (Sheldrick, 2008)'
_computing_publication_material 'Bruker SHELXTL (Sheldrick, 2008)'
_computing_structure_refinement 'SHELXL-97 (Sheldrick, 2008)'
_computing_structure_solution 'SHELXS-97 (Sheldrick, 2008)'
_diffrn_ambient_temperature 100(2)
_diffrn_measured_fraction_theta_full 0.999
_diffrn_measured_fraction_theta_max 0.999
_diffrn_measurement_device_type
;
Bruker D8 goniometer with CCD area detector  
;
_diffrn_measurement_method 'omega and phi scans'
_diffrn_radiation_monochromator graphite
_diffrn_radiation_source 'fine-focus sealed tube'
_diffrn_radiation_type MoK\a
_diffrn_radiation_wavelength 0.71073
_diffrn_reflns_av_R_equivalents 0.0348
_diffrn_reflns_av_sigmaI/netI 0.0463
_diffrn_reflns_limit_h_max 13
_diffrn_reflns_limit_h_min -13
_diffrn_reflns_limit_k_max 36
_diffrn_reflns_limit_k_min -36
_diffrn_reflns_limit_l_max 16
_diffrn_reflns_limit_l_min -16
_diffrn_reflns_number 40884
_diffrn_reflns_theta_full 28.71
_diffrn_reflns_theta_max 28.71
_diffrn_reflns_theta_min 1.53
_exptl_absorpt_coefficient_mu 0.220
_exptl_absorpt_correction_T_max 0.9783
_exptl_absorpt_correction_T_min 0.9531
_exptl_absorpt_correction_type multi-scan
_exptl_absorpt_process_details SADABS
_exptl_crystal_colour colorless
_exptl_crystal_density_diffrn 1.329
_exptl_crystal_density_method 'not measured'
_exptl_crystal_description block
_exptl_crystal_F_000 1256
_exptl_crystal_size_max 0.22
_exptl_crystal_size_mid 0.16
_exptl_crystal_size_min 0.10
_refine_diff_density_max 0.378
_refine_diff_density_min -0.329
_refine_diff_density_rms 0.046
_refine_ls_abs_structure_details 'Flack H D (1983), Acta Cryst. A39, 876-881'
_refine_ls_abs_structure_Flack 0.00(3)
_refine_ls_extinction_method none
_refine_ls_goodness_of_fit_ref 1.026
_refine_ls_hydrogen_treatment mixed
_refine_ls_matrix_type full
_refine_ls_number_parameters 760
_refine_ls_number_reflns 15584
_refine_ls_number_restraints 44
_refine_ls_restrained_S_all 1.035
_refine_ls_R_factor_all 0.0495
_refine_ls_R_factor_gt 0.0399
_refine_ls_shift/su_max 0.001
_refine_ls_shift/su_mean 0.000
_refine_ls_structure_factor_coef Fsqd
_refine_ls_weighting_details 'calc w=1/[\s^2^(Fo^2^)+(0.0420P)^2^+0.3252P] where P=(Fo^2^+2Fc^2^)/3'
_refine_ls_weighting_scheme calc
_refine_ls_wR_factor_gt 0.0840
_refine_ls_wR_factor_ref 0.0884
_reflns_number_gt 13543
_reflns_number_total 15584
_reflns_threshold_expression >2sigma(I)
_cod_data_source_file ja6b04686_si_002.cif
_cod_data_source_block DLH-185
_cod_depositor_comments
;
The following automatic conversions were performed:

data item '_symmetry_cell_setting' value 'Monoclinic' was changed to
'monoclinic' in accordance with the
/home/saulius/struct/COD-crude-data/automatic-downloads/DataCite-retrospective/ACS/depositions/lib/dictionaries/cif_core.dic
dictionary named 'cif_core.dic' version 2.4.2 last updated on
2011-04-26.

Automatic conversion script
Id: cif_fix_values 6909 2019-04-08 15:41:33Z antanas 
;
_cod_original_sg_symbol_H-M P21
_cod_database_code 4130570

loop_
_symmetry_equiv_pos_as_xyz
'x, y, z'
'-x, y+1/2, -z'

loop_
_atom_site_label
_atom_site_type_symbol
_atom_site_fract_x
_atom_site_fract_y
_atom_site_fract_z
_atom_site_U_iso_or_equiv
_atom_site_adp_type
_atom_site_occupancy
_atom_site_symmetry_multiplicity
_atom_site_calc_flag
_atom_site_refinement_flags
_atom_site_disorder_assembly
_atom_site_disorder_group
C31 C 0.2534(2) -0.10403(8) -0.07699(18) 0.0240(4) Uani 1 1 d . . .
H31 H 0.1566 -0.0974 -0.0910 0.029 Uiso 1 1 calc R . .
C32 C 0.3456(2) -0.12066(9) 0.03525(19) 0.0298(5) Uani 1 1 d . . .
H32 H 0.3134 -0.1254 0.0985 0.036 Uiso 1 1 calc R . .
C33 C 0.4851(2) -0.13009(9) 0.05274(19) 0.0279(5) Uani 1 1 d . . .
C34 C 0.5355(2) -0.12331(9) -0.0351(2) 0.0300(5) Uani 1 1 d . . .
H34 H 0.6326 -0.1299 -0.0201 0.036 Uiso 1 1 calc R . .
C35 C 0.4425(2) -0.10670(8) -0.14663(19) 0.0241(4) Uani 1 1 d . . .
H35 H 0.4763 -0.1019 -0.2089 0.029 Uiso 1 1 calc R . .
C36 C 0.3002(2) -0.09693(7) -0.16945(17) 0.0176(4) Uani 1 1 d . . .
C37 C 0.2032(2) -0.07783(8) -0.29375(16) 0.0188(4) Uani 1 1 d . . .
H37 H 0.2145 -0.0994 -0.3571 0.023 Uiso 1 1 calc R . .
C38 C 0.2329(2) -0.02311(8) -0.3144(2) 0.0257(5) Uani 1 1 d . . .
H38A H 0.3349 -0.0147 -0.2703 0.031 Uiso 1 1 calc R . .
H38B H 0.2052 -0.0160 -0.4011 0.031 Uiso 1 1 calc R . .
C39 C 0.1391(2) 0.00553(8) -0.2639(2) 0.0254(4) Uani 1 1 d . . .
H39A H 0.1835 0.0067 -0.1748 0.030 Uiso 1 1 calc R . .
H39B H 0.1216 0.0402 -0.2957 0.030 Uiso 1 1 calc R . .
C40 C 0.0018(2) -0.02468(7) -0.30755(19) 0.0219(4) Uani 1 1 d . . .
H40A H -0.0467 -0.0218 -0.2510 0.026 Uiso 1 1 calc R . .
H40B H -0.0643 -0.0136 -0.3885 0.026 Uiso 1 1 calc R . .
C41 C -0.0235(2) -0.11889(7) -0.32867(16) 0.0171(4) Uani 1 1 d . . .
C42 C -0.1760(2) -0.11605(7) -0.33380(16) 0.0166(4) Uani 1 1 d . . .
H42 H -0.1919 -0.0813 -0.3103 0.020 Uiso 1 1 calc R . .
C43 C -0.1472(2) -0.13794(7) -0.12685(17) 0.0167(4) Uani 1 1 d . . .
C44 C -0.1044(2) -0.18105(7) 0.06855(16) 0.0158(4) Uani 1 1 d . . .
C45 C -0.1635(2) -0.22015(7) 0.10943(17) 0.0177(4) Uani 1 1 d . . .
H45 H -0.2271 -0.2430 0.0536 0.021 Uiso 1 1 calc R . .
C46 C -0.1297(2) -0.22596(7) 0.23192(17) 0.0190(4) Uani 1 1 d . . .
C47 C -0.0380(2) -0.19327(7) 0.31536(17) 0.0184(4) Uani 1 1 d . . .
H47 H -0.0171 -0.1969 0.3989 0.022 Uiso 1 1 calc R . .
C48 C 0.0227(2) -0.15495(7) 0.27326(17) 0.0166(4) Uani 1 1 d . . .
C49 C -0.0077(2) -0.14854(7) 0.15201(16) 0.0157(4) Uani 1 1 d . . .
H49 H 0.0364 -0.1224 0.1257 0.019 Uiso 1 1 calc R . .
C50 C -0.2939(2) -0.12743(8) -0.45890(17) 0.0210(4) Uani 1 1 d . . .
C51 C -0.2872(2) -0.18074(8) -0.50156(19) 0.0283(5) Uani 1 1 d . . .
H51A H -0.1936 -0.1866 -0.5043 0.043 Uiso 1 1 calc R . .
H51B H -0.3618 -0.1854 -0.5822 0.043 Uiso 1 1 calc R . .
H51C H -0.3019 -0.2046 -0.4457 0.043 Uiso 1 1 calc R . .
C52 C -0.2775(2) -0.09021(9) -0.54849(18) 0.0291(5) Uani 1 1 d . . .
H52A H -0.2865 -0.0560 -0.5229 0.044 Uiso 1 1 calc R . .
H52B H -0.3520 -0.0963 -0.6285 0.044 Uiso 1 1 calc R . .
H52C H -0.1836 -0.0944 -0.5517 0.044 Uiso 1 1 calc R . .
C53 C -0.4391(2) -0.11926(11) -0.4508(2) 0.0343(5) Uani 1 1 d . . .
H53A H -0.4493 -0.1427 -0.3921 0.051 Uiso 1 1 calc R . .
H53B H -0.5156 -0.1252 -0.5299 0.051 Uiso 1 1 calc R . .
H53C H -0.4451 -0.0848 -0.4253 0.051 Uiso 1 1 calc R . .
C54 C -0.1972(2) -0.26838(9) 0.27103(18) 0.0258(4) Uani 1 1 d . . .
C55 C 0.1254(2) -0.11996(8) 0.36327(17) 0.0191(4) Uani 1 1 d . . .
N4 N 0.05213(17) -0.07650(6) -0.31078(13) 0.0172(3) Uani 1 1 d . . .
N5 N -0.18290(18) -0.15053(6) -0.24240(14) 0.0181(3) Uani 1 1 d . . .
N6 N -0.13917(19) -0.17843(6) -0.05561(14) 0.0187(3) Uani 1 1 d . . .
O2 O 0.02981(15) -0.15990(5) -0.33453(13) 0.0234(3) Uani 1 1 d . . .
F11 F 0.57655(15) -0.14634(6) 0.16302(12) 0.0415(4) Uani 1 1 d . . .
F12 F -0.1927(2) -0.31092(5) 0.21818(16) 0.0573(5) Uani 1 1 d . . .
F13 F -0.33543(17) -0.25936(7) 0.24566(17) 0.0543(4) Uani 1 1 d . . .
F14 F -0.14080(18) -0.27575(6) 0.38945(12) 0.0498(4) Uani 1 1 d . . .
F15 F 0.21776(12) -0.14427(4) 0.45895(10) 0.0238(3) Uani 1 1 d . . .
F16 F 0.05890(14) -0.08690(5) 0.40731(11) 0.0307(3) Uani 1 1 d . . .
F17 F 0.20227(15) -0.09335(5) 0.31683(11) 0.0356(3) Uani 1 1 d . . .
S2 S -0.12127(6) -0.078423(18) -0.07809(4) 0.02104(10) Uani 1 1 d . . .
Cl1 Cl -0.29874(5) -0.265257(18) -0.23226(4) 0.02225(10) Uani 1 1 d . . .
C61 C -0.6458(3) -0.30996(8) -0.2575(2) 0.0339(5) Uani 1 1 d . . .
H61A H -0.5461 -0.3013 -0.2094 0.051 Uiso 1 1 calc R . .
H61B H -0.6548 -0.3217 -0.3371 0.051 Uiso 1 1 calc R . .
H61C H -0.6762 -0.3366 -0.2168 0.051 Uiso 1 1 calc R . .
C62 C -0.7298(3) -0.24795(9) -0.1522(2) 0.0373(6) Uani 1 1 d . . .
H62A H -0.7609 -0.2752 -0.1137 0.056 Uiso 1 1 calc R . .
H62B H -0.7921 -0.2188 -0.1625 0.056 Uiso 1 1 calc R . .
H62C H -0.6313 -0.2387 -0.1015 0.056 Uiso 1 1 calc R . .
C63 C -0.6878(3) -0.22329(9) -0.3292(2) 0.0356(6) Uani 1 1 d . . .
H63A H -0.5872 -0.2160 -0.2808 0.053 Uiso 1 1 calc R . .
H63B H -0.7450 -0.1932 -0.3343 0.053 Uiso 1 1 calc R . .
H63C H -0.6987 -0.2335 -0.4104 0.053 Uiso 1 1 calc R . .
C64 C -0.8882(2) -0.27805(9) -0.3482(2) 0.0321(5) Uani 1 1 d . . .
H64A H -0.8934 -0.2910 -0.4257 0.048 Uiso 1 1 calc R . .
H64B H -0.9482 -0.2481 -0.3616 0.048 Uiso 1 1 calc R . .
H64C H -0.9220 -0.3037 -0.3075 0.048 Uiso 1 1 calc R . .
N21 N -0.73745(18) -0.26477(7) -0.27139(15) 0.0225(3) Uani 1 1 d . . .
C1 C 0.1482(2) -0.42177(8) -0.40258(17) 0.0219(4) Uani 1 1 d . . .
H1 H 0.0648 -0.4202 -0.3857 0.026 Uiso 1 1 calc R . .
C2 C 0.1400(2) -0.40869(9) -0.51709(19) 0.0281(5) Uani 1 1 d . . .
H2 H 0.0530 -0.3974 -0.5776 0.034 Uiso 1 1 calc R . .
C3 C 0.2613(3) -0.41261(9) -0.53945(19) 0.0321(5) Uani 1 1 d . . .
C4 C 0.3896(3) -0.42731(9) -0.4544(2) 0.0321(5) Uani 1 1 d . . .
H4 H 0.4721 -0.4292 -0.4725 0.039 Uiso 1 1 calc R . .
C5 C 0.3959(2) -0.43945(8) -0.34036(19) 0.0255(4) Uani 1 1 d . . .
H5A H 0.4841 -0.4497 -0.2797 0.031 Uiso 1 1 calc R . .
C6 C 0.2750(2) -0.43686(7) -0.31355(17) 0.0186(4) Uani 1 1 d . . .
C7 C 0.2887(2) -0.44972(7) -0.18559(17) 0.0170(4) Uani 1 1 d . . .
H7 H 0.3537 -0.4252 -0.1269 0.020 Uiso 1 1 calc R . .
C8 C 0.3412(2) -0.50309(8) -0.14787(19) 0.0233(4) Uani 1 1 d . . .
H8A H 0.4126 -0.5132 -0.1803 0.028 Uiso 1 1 calc R . .
H8B H 0.3833 -0.5066 -0.0591 0.028 Uiso 1 1 calc R . .
C9 C 0.2046(2) -0.53384(7) -0.20388(19) 0.0230(4) Uani 1 1 d . . .
H9A H 0.2145 -0.5667 -0.1634 0.028 Uiso 1 1 calc R . .
H9B H 0.1798 -0.5394 -0.2909 0.028 Uiso 1 1 calc R . .
C10 C 0.0925(2) -0.50150(7) -0.18360(18) 0.0201(4) Uani 1 1 d . . .
H10A H -0.0014 -0.5048 -0.2515 0.024 Uiso 1 1 calc R . .
H10B H 0.0825 -0.5109 -0.1080 0.024 Uiso 1 1 calc R . .
C11 C 0.0886(2) -0.40747(7) -0.16109(16) 0.0177(4) Uani 1 1 d . . .
C12 C -0.0615(2) -0.41067(7) -0.15839(16) 0.0158(4) Uani 1 1 d . . .
H12 H -0.0996 -0.4452 -0.1837 0.019 Uiso 1 1 calc R . .
C13 C -0.2274(2) -0.38597(7) -0.36351(17) 0.0169(4) Uani 1 1 d . . .
C14 C -0.3999(2) -0.34168(7) -0.54502(17) 0.0172(4) Uani 1 1 d . . .
C15 C -0.5046(2) -0.30488(7) -0.56906(18) 0.0202(4) Uani 1 1 d . A .
H15 H -0.5081 -0.2849 -0.5051 0.024 Uiso 1 1 calc R . .
C16 C -0.6036(2) -0.29711(8) -0.68526(18) 0.0220(4) Uani 1 1 d D . .
C17 C -0.6006(2) -0.32565(8) -0.78029(18) 0.0211(4) Uani 1 1 d . A .
H17 H -0.6691 -0.3207 -0.8599 0.025 Uiso 1 1 calc R . .
C18 C -0.4951(2) -0.36149(7) -0.75594(17) 0.0171(4) Uani 1 1 d . . .
C19 C -0.3950(2) -0.36995(7) -0.64096(16) 0.0169(4) Uani 1 1 d . A .
H19 H -0.3234 -0.3947 -0.6271 0.020 Uiso 1 1 calc R . .
C20 C -0.0625(2) -0.40019(8) -0.03189(17) 0.0198(4) Uani 1 1 d . . .
C21 C -0.0100(3) -0.34756(8) 0.01441(19) 0.0276(5) Uani 1 1 d . . .
H21A H 0.0872 -0.3431 0.0185 0.041 Uiso 1 1 calc R . .
H21B H -0.0104 -0.3432 0.0949 0.041 Uiso 1 1 calc R . .
H21C H -0.0731 -0.3226 -0.0405 0.041 Uiso 1 1 calc R . .
C22 C 0.0324(2) -0.43909(9) 0.05543(18) 0.0270(5) Uani 1 1 d . . .
H22A H -0.0039 -0.4728 0.0273 0.041 Uiso 1 1 calc R . .
H22B H 0.0321 -0.4336 0.1356 0.041 Uiso 1 1 calc R . .
H22C H 0.1300 -0.4360 0.0596 0.041 Uiso 1 1 calc R . .
C23 C -0.2158(2) -0.40654(10) -0.0411(2) 0.0302(5) Uani 1 1 d . . .
H23A H -0.2765 -0.3806 -0.0943 0.045 Uiso 1 1 calc R . .
H23B H -0.2177 -0.4033 0.0391 0.045 Uiso 1 1 calc R . .
H23C H -0.2514 -0.4397 -0.0742 0.045 Uiso 1 1 calc R . .
C25 C -0.4916(2) -0.39202(8) -0.85854(18) 0.0213(4) Uani 1 1 d D A .
F5 F -0.37022(14) -0.41684(5) -0.83188(11) 0.0340(3) Uani 1 1 d D . .
F6 F -0.50736(15) -0.36351(5) -0.95487(10) 0.0324(3) Uani 1 1 d D . .
F7 F -0.59713(16) -0.42568(5) -0.89696(12) 0.0402(4) Uani 1 1 d D . .
C24 C -0.7183(9) -0.2593(3) -0.7050(8) 0.0371(6) Uani 0.606(7) 1 d PDU A 1
F2 F -0.7977(11) -0.2507(4) -0.8199(6) 0.0488(12) Uani 0.606(7) 1 d PDU A 1
F3 F -0.6679(6) -0.21655(19) -0.6482(5) 0.0560(12) Uani 0.606(7) 1 d PDU A 1
F4 F -0.8121(5) -0.2755(2) -0.6568(5) 0.0588(9) Uani 0.606(7) 1 d PDU A 1
C24B C -0.7119(13) -0.2573(5) -0.7051(13) 0.0371(6) Uani 0.394(7) 1 d PD A 2
F2B F -0.8175(17) -0.2596(6) -0.8110(9) 0.0488(12) Uani 0.394(7) 1 d PD A 2
F3B F -0.6606(9) -0.2108(3) -0.6946(7) 0.0560(12) Uani 0.394(7) 1 d PD A 2
F4B F -0.7706(8) -0.2586(3) -0.6238(7) 0.0588(9) Uani 0.394(7) 1 d PD A 2
N1 N 0.14907(17) -0.45000(6) -0.17616(13) 0.0157(3) Uani 1 1 d . . .
N2 N -0.15288(19) -0.37525(6) -0.24677(14) 0.0184(3) Uani 1 1 d . . .
N3 N -0.30341(19) -0.34581(6) -0.42581(15) 0.0212(4) Uani 1 1 d . . .
O1 O 0.14569(15) -0.36618(5) -0.15473(13) 0.0226(3) Uani 1 1 d . . .
F1 F 0.25401(17) -0.40128(6) -0.65173(13) 0.0484(4) Uani 1 1 d . . .
S1 S -0.22740(6) -0.443031(18) -0.42195(4) 0.02147(10) Uani 1 1 d . . .
H3 H -0.305(2) -0.3217(8) -0.382(2) 0.014(5) Uiso 1 1 d . . .
H5 H -0.191(2) -0.1807(9) -0.2585(18) 0.011(5) Uiso 1 1 d . . .
H2A H -0.154(2) -0.3453(9) -0.228(2) 0.017(6) Uiso 1 1 d . . .
H6 H -0.168(2) -0.2075(9) -0.091(2) 0.021(6) Uiso 1 1 d . . .

loop_
_atom_site_aniso_label
_atom_site_aniso_U_11
_atom_site_aniso_U_22
_atom_site_aniso_U_33
_atom_site_aniso_U_23
_atom_site_aniso_U_13
_atom_site_aniso_U_12
C31 0.0169(10) 0.0320(12) 0.0213(10) -0.0006(8) 0.0055(8) -0.0009(8)
C32 0.0288(12) 0.0420(14) 0.0191(10) 0.0016(9) 0.0099(9) 0.0020(10)
C33 0.0265(11) 0.0313(12) 0.0184(10) -0.0014(8) 0.0009(9) 0.0039(9)
C34 0.0180(11) 0.0378(13) 0.0302(12) -0.0053(10) 0.0051(9) 0.0035(9)
C35 0.0205(10) 0.0305(11) 0.0221(10) -0.0031(8) 0.0091(9) -0.0003(9)
C36 0.0168(9) 0.0181(9) 0.0157(9) -0.0028(7) 0.0041(7) -0.0022(7)
C37 0.0173(9) 0.0232(10) 0.0156(8) -0.0006(8) 0.0060(7) -0.0050(8)
C38 0.0226(11) 0.0262(11) 0.0266(11) 0.0046(9) 0.0076(9) -0.0068(9)
C39 0.0249(11) 0.0192(10) 0.0287(11) 0.0016(8) 0.0071(9) -0.0022(9)
C40 0.0221(11) 0.0149(9) 0.0251(10) 0.0008(8) 0.0053(8) -0.0001(8)
C41 0.0186(9) 0.0208(10) 0.0102(8) 0.0019(7) 0.0037(7) -0.0008(8)
C42 0.0200(9) 0.0161(9) 0.0141(9) 0.0005(7) 0.0069(8) -0.0029(7)
C43 0.0149(9) 0.0189(9) 0.0172(9) -0.0020(7) 0.0072(7) -0.0026(7)
C44 0.0178(9) 0.0166(9) 0.0128(8) -0.0009(7) 0.0057(7) 0.0013(7)
C45 0.0159(9) 0.0167(9) 0.0188(9) -0.0016(7) 0.0050(8) -0.0017(7)
C46 0.0181(10) 0.0199(10) 0.0205(9) 0.0017(8) 0.0093(8) 0.0000(8)
C47 0.0190(10) 0.0215(10) 0.0157(9) 0.0021(7) 0.0077(8) 0.0023(8)
C48 0.0140(9) 0.0188(9) 0.0164(9) -0.0009(7) 0.0053(7) 0.0013(7)
C49 0.0141(9) 0.0180(9) 0.0159(9) 0.0006(7) 0.0068(7) 0.0002(7)
C50 0.0183(10) 0.0292(11) 0.0149(9) -0.0002(8) 0.0058(8) -0.0032(8)
C51 0.0317(12) 0.0334(12) 0.0160(10) -0.0086(8) 0.0050(9) -0.0114(10)
C52 0.0280(12) 0.0374(13) 0.0164(10) 0.0058(9) 0.0027(9) -0.0075(10)
C53 0.0172(11) 0.0558(16) 0.0271(12) -0.0043(11) 0.0057(9) -0.0050(11)
C54 0.0302(11) 0.0276(11) 0.0205(10) -0.0004(9) 0.0108(9) -0.0090(10)
C55 0.0203(10) 0.0228(10) 0.0124(9) 0.0003(7) 0.0043(7) -0.0017(8)
N4 0.0162(8) 0.0184(8) 0.0163(7) 0.0002(6) 0.0059(6) -0.0014(7)
N5 0.0265(9) 0.0146(8) 0.0132(7) -0.0024(6) 0.0077(7) -0.0054(7)
N6 0.0270(9) 0.0144(8) 0.0136(8) -0.0028(6) 0.0068(7) -0.0037(7)
O2 0.0228(7) 0.0186(7) 0.0282(8) -0.0013(6) 0.0095(6) -0.0007(6)
F11 0.0349(8) 0.0562(9) 0.0214(7) 0.0048(6) -0.0020(6) 0.0121(7)
F12 0.1079(15) 0.0242(7) 0.0706(11) -0.0096(7) 0.0681(12) -0.0196(8)
F13 0.0352(8) 0.0509(10) 0.0806(12) 0.0201(8) 0.0269(8) -0.0076(7)
F14 0.0678(11) 0.0507(10) 0.0251(7) 0.0088(6) 0.0120(7) -0.0272(8)
F15 0.0205(6) 0.0287(6) 0.0155(5) 0.0000(5) -0.0001(5) 0.0020(5)
F16 0.0284(7) 0.0287(7) 0.0266(6) -0.0104(5) 0.0017(5) 0.0060(5)
F17 0.0383(8) 0.0453(8) 0.0203(6) -0.0026(6) 0.0083(6) -0.0260(6)
S2 0.0326(3) 0.0147(2) 0.0163(2) -0.00266(18) 0.0102(2) -0.0029(2)
Cl1 0.0284(3) 0.0159(2) 0.0213(2) -0.00532(18) 0.0085(2) -0.0029(2)
C61 0.0297(12) 0.0216(11) 0.0552(16) 0.0085(10) 0.0218(12) 0.0040(9)
C62 0.0528(16) 0.0317(13) 0.0250(12) -0.0030(9) 0.0128(11) -0.0038(11)
C63 0.0431(15) 0.0213(11) 0.0505(15) 0.0133(10) 0.0273(12) 0.0040(10)
C64 0.0270(12) 0.0261(12) 0.0348(13) 0.0035(9) 0.0029(10) 0.0012(9)
N21 0.0257(9) 0.0172(8) 0.0255(9) 0.0020(7) 0.0110(7) -0.0008(7)
C1 0.0226(10) 0.0265(11) 0.0192(10) -0.0037(8) 0.0111(8) -0.0065(9)
C2 0.0288(11) 0.0346(12) 0.0172(10) -0.0021(9) 0.0051(9) -0.0138(10)
C3 0.0410(14) 0.0400(13) 0.0201(11) -0.0097(9) 0.0172(10) -0.0196(11)
C4 0.0346(13) 0.0386(13) 0.0343(12) -0.0084(10) 0.0254(11) -0.0120(11)
C5 0.0234(11) 0.0276(11) 0.0281(11) -0.0070(9) 0.0130(9) -0.0060(9)
C6 0.0205(10) 0.0176(9) 0.0191(9) -0.0054(7) 0.0094(8) -0.0053(7)
C7 0.0163(9) 0.0180(9) 0.0174(9) -0.0021(7) 0.0072(7) -0.0017(8)
C8 0.0221(11) 0.0228(10) 0.0243(10) -0.0005(8) 0.0085(9) 0.0033(8)
C9 0.0282(11) 0.0153(10) 0.0279(11) -0.0013(8) 0.0134(9) 0.0015(8)
C10 0.0272(11) 0.0130(9) 0.0233(10) -0.0010(7) 0.0133(9) -0.0027(8)
C11 0.0210(10) 0.0182(9) 0.0141(8) 0.0017(7) 0.0070(8) 0.0022(8)
C12 0.0187(9) 0.0158(9) 0.0126(8) -0.0003(7) 0.0060(7) 0.0012(7)
C13 0.0184(9) 0.0171(9) 0.0162(9) -0.0026(7) 0.0079(8) 0.0008(7)
C14 0.0151(9) 0.0193(9) 0.0164(9) -0.0001(7) 0.0053(7) -0.0002(7)
C15 0.0198(10) 0.0208(10) 0.0201(10) -0.0060(8) 0.0080(8) 0.0013(8)
C16 0.0186(10) 0.0204(10) 0.0254(10) -0.0046(8) 0.0069(8) 0.0023(8)
C17 0.0183(10) 0.0230(10) 0.0174(9) -0.0008(8) 0.0022(8) 0.0015(8)
C18 0.0157(9) 0.0196(9) 0.0162(9) -0.0025(7) 0.0067(7) -0.0029(7)
C19 0.0158(9) 0.0179(9) 0.0180(9) -0.0004(7) 0.0075(7) 0.0015(7)
C20 0.0205(10) 0.0264(11) 0.0132(9) 0.0003(7) 0.0073(8) 0.0027(8)
C21 0.0341(12) 0.0307(12) 0.0166(10) -0.0054(8) 0.0084(9) 0.0019(10)
C22 0.0311(12) 0.0340(12) 0.0169(9) 0.0044(9) 0.0104(9) 0.0062(10)
C23 0.0243(11) 0.0448(14) 0.0267(11) 0.0005(10) 0.0155(9) 0.0021(10)
C25 0.0195(10) 0.0264(11) 0.0173(9) -0.0009(8) 0.0063(8) 0.0037(8)
F5 0.0341(7) 0.0475(8) 0.0198(6) -0.0019(6) 0.0099(6) 0.0213(6)
F6 0.0454(8) 0.0360(7) 0.0151(6) 0.0031(5) 0.0110(6) 0.0081(6)
F7 0.0467(9) 0.0425(8) 0.0381(8) -0.0234(6) 0.0239(7) -0.0208(7)
C24 0.0284(12) 0.0388(12) 0.0354(11) -0.0121(10) 0.0031(9) 0.0138(10)
F2 0.042(3) 0.043(3) 0.0389(10) -0.0103(12) -0.0079(10) 0.0241(17)
F3 0.0432(11) 0.0357(13) 0.059(2) -0.0261(19) -0.012(2) 0.0192(9)
F4 0.036(2) 0.075(2) 0.069(2) -0.0022(16) 0.0240(17) 0.0226(13)
C24B 0.0284(12) 0.0388(12) 0.0354(11) -0.0121(10) 0.0031(9) 0.0138(10)
F2B 0.042(3) 0.043(3) 0.0389(10) -0.0103(12) -0.0079(10) 0.0241(17)
F3B 0.0432(11) 0.0357(13) 0.059(2) -0.0261(19) -0.012(2) 0.0192(9)
F4B 0.036(2) 0.075(2) 0.069(2) -0.0022(16) 0.0240(17) 0.0226(13)
N1 0.0199(8) 0.0137(8) 0.0157(7) 0.0000(6) 0.0092(6) -0.0013(6)
N2 0.0243(9) 0.0139(8) 0.0150(8) -0.0023(6) 0.0054(7) 0.0031(7)
N3 0.0280(10) 0.0177(8) 0.0147(8) -0.0038(7) 0.0048(7) 0.0043(7)
O1 0.0238(7) 0.0167(7) 0.0306(8) -0.0014(6) 0.0140(6) -0.0017(6)
F1 0.0564(10) 0.0702(11) 0.0257(7) -0.0052(7) 0.0237(7) -0.0279(8)
S1 0.0252(3) 0.0178(2) 0.0166(2) -0.00373(18) 0.00310(19) 0.0037(2)

loop_
_atom_type_symbol
_atom_type_description
_atom_type_scat_dispersion_real
_atom_type_scat_dispersion_imag
_atom_type_scat_source
C C 0.0033 0.0016 'International Tables Vol C Tables 4.2.6.8 and 6.1.1.4'
H H 0.0000 0.0000 'International Tables Vol C Tables 4.2.6.8 and 6.1.1.4'
Cl Cl 0.1484 0.1585 'International Tables Vol C Tables 4.2.6.8 and 6.1.1.4'
F F 0.0171 0.0103 'International Tables Vol C Tables 4.2.6.8 and 6.1.1.4'
N N 0.0061 0.0033 'International Tables Vol C Tables 4.2.6.8 and 6.1.1.4'
O O 0.0106 0.0060 'International Tables Vol C Tables 4.2.6.8 and 6.1.1.4'
S S 0.1246 0.1234 'International Tables Vol C Tables 4.2.6.8 and 6.1.1.4'

loop_
_geom_angle_atom_site_label_1
_geom_angle_atom_site_label_2
_geom_angle_atom_site_label_3
_geom_angle
C32 C31 C36 121.0(2)
C32 C31 H31 119.5
C36 C31 H31 119.5
C33 C32 C31 118.2(2)
C33 C32 H32 120.9
C31 C32 H32 120.9
C34 C33 F11 118.8(2)
C34 C33 C32 122.7(2)
F11 C33 C32 118.5(2)
C33 C34 C35 118.6(2)
C33 C34 H34 120.7
C35 C34 H34 120.7
C34 C35 C36 121.1(2)
C34 C35 H35 119.4
C36 C35 H35 119.4
C31 C36 C35 118.44(18)
C31 C36 C37 122.78(18)
C35 C36 C37 118.77(17)
N4 C37 C36 112.64(15)
N4 C37 C38 102.57(16)
C36 C37 C38 112.65(16)
N4 C37 H37 109.6
C36 C37 H37 109.6
C38 C37 H37 109.6
C39 C38 C37 102.55(16)
C39 C38 H38A 111.3
C37 C38 H38A 111.3
C39 C38 H38B 111.3
C37 C38 H38B 111.3
H38A C38 H38B 109.2
C40 C39 C38 103.46(17)
C40 C39 H39A 111.1
C38 C39 H39A 111.1
C40 C39 H39B 111.1
C38 C39 H39B 111.1
H39A C39 H39B 109.0
N4 C40 C39 102.85(16)
N4 C40 H40A 111.2
C39 C40 H40A 111.2
N4 C40 H40B 111.2
C39 C40 H40B 111.2
H40A C40 H40B 109.1
O2 C41 N4 121.23(18)
O2 C41 C42 120.22(17)
N4 C41 C42 118.43(17)
N5 C42 C41 106.70(15)
N5 C42 C50 111.41(15)
C41 C42 C50 114.62(15)
N5 C42 H42 108.0
C41 C42 H42 108.0
C50 C42 H42 108.0
N5 C43 N6 112.52(17)
N5 C43 S2 122.95(15)
N6 C43 S2 124.50(14)
C45 C44 C49 119.39(17)
C45 C44 N6 117.08(17)
C49 C44 N6 123.41(17)
C44 C45 C46 120.09(17)
C44 C45 H45 120.0
C46 C45 H45 120.0
C47 C46 C45 121.30(18)
C47 C46 C54 120.76(17)
C45 C46 C54 117.93(18)
C46 C47 C48 117.93(18)
C46 C47 H47 121.0
C48 C47 H47 121.0
C49 C48 C47 122.04(17)
C49 C48 C55 119.50(17)
C47 C48 C55 118.45(17)
C48 C49 C44 119.20(17)
C48 C49 H49 120.4
C44 C49 H49 120.4
C51 C50 C52 109.66(17)
C51 C50 C53 109.01(18)
C52 C50 C53 109.21(19)
C51 C50 C42 113.12(17)
C52 C50 C42 107.79(16)
C53 C50 C42 107.98(16)
C50 C51 H51A 109.5
C50 C51 H51B 109.5
H51A C51 H51B 109.5
C50 C51 H51C 109.5
H51A C51 H51C 109.5
H51B C51 H51C 109.5
C50 C52 H52A 109.5
C50 C52 H52B 109.5
H52A C52 H52B 109.5
C50 C52 H52C 109.5
H52A C52 H52C 109.5
H52B C52 H52C 109.5
C50 C53 H53A 109.5
C50 C53 H53B 109.5
H53A C53 H53B 109.5
C50 C53 H53C 109.5
H53A C53 H53C 109.5
H53B C53 H53C 109.5
F12 C54 F14 108.19(19)
F12 C54 F13 106.17(19)
F14 C54 F13 104.16(17)
F12 C54 C46 113.15(17)
F14 C54 C46 113.14(17)
F13 C54 C46 111.41(18)
F17 C55 F15 106.91(16)
F17 C55 F16 106.75(17)
F15 C55 F16 105.68(15)
F17 C55 C48 112.62(15)
F15 C55 C48 112.21(16)
F16 C55 C48 112.21(16)
C41 N4 C37 120.51(17)
C41 N4 C40 127.56(16)
C37 N4 C40 111.92(16)
C43 N5 C42 123.75(17)
C43 N5 H5 116.9(14)
C42 N5 H5 117.7(14)
C43 N6 C44 129.97(17)
C43 N6 H6 118.0(15)
C44 N6 H6 111.7(15)
N21 C61 H61A 109.5
N21 C61 H61B 109.5
H61A C61 H61B 109.5
N21 C61 H61C 109.5
H61A C61 H61C 109.5
H61B C61 H61C 109.5
N21 C62 H62A 109.5
N21 C62 H62B 109.5
H62A C62 H62B 109.5
N21 C62 H62C 109.5
H62A C62 H62C 109.5
H62B C62 H62C 109.5
N21 C63 H63A 109.5
N21 C63 H63B 109.5
H63A C63 H63B 109.5
N21 C63 H63C 109.5
H63A C63 H63C 109.5
H63B C63 H63C 109.5
N21 C64 H64A 109.5
N21 C64 H64B 109.5
H64A C64 H64B 109.5
N21 C64 H64C 109.5
H64A C64 H64C 109.5
H64B C64 H64C 109.5
C62 N21 C64 108.91(18)
C62 N21 C61 110.09(18)
C64 N21 C61 108.95(17)
C62 N21 C63 109.29(18)
C64 N21 C63 109.86(18)
C61 N21 C63 109.72(17)
C6 C1 C2 121.28(19)
C6 C1 H1 119.4
C2 C1 H1 119.4
C3 C2 C1 117.9(2)
C3 C2 H2 121.0
C1 C2 H2 121.0
F1 C3 C4 118.4(2)
F1 C3 C2 118.6(2)
C4 C3 C2 123.1(2)
C3 C4 C5 118.0(2)
C3 C4 H4 121.0
C5 C4 H4 121.0
C4 C5 C6 121.1(2)
C4 C5 H5A 119.4
C6 C5 H5A 119.4
C1 C6 C5 118.54(18)
C1 C6 C7 122.55(17)
C5 C6 C7 118.90(18)
N1 C7 C8 102.05(15)
N1 C7 C6 111.73(15)
C8 C7 C6 113.06(16)
N1 C7 H7 109.9
C8 C7 H7 109.9
C6 C7 H7 109.9
C9 C8 C7 102.54(16)
C9 C8 H8A 111.3
C7 C8 H8A 111.3
C9 C8 H8B 111.3
C7 C8 H8B 111.3
H8A C8 H8B 109.2
C8 C9 C10 103.61(16)
C8 C9 H9A 111.0
C10 C9 H9A 111.0
C8 C9 H9B 111.0
C10 C9 H9B 111.0
H9A C9 H9B 109.0
N1 C10 C9 103.66(16)
N1 C10 H10A 111.0
C9 C10 H10A 111.0
N1 C10 H10B 111.0
C9 C10 H10B 111.0
H10A C10 H10B 109.0
O1 C11 N1 122.32(17)
O1 C11 C12 119.64(17)
N1 C11 C12 117.96(17)
N2 C12 C11 107.64(15)
N2 C12 C20 110.71(15)
C11 C12 C20 113.49(15)
N2 C12 H12 108.3
C11 C12 H12 108.3
C20 C12 H12 108.3
N2 C13 N3 112.12(16)
N2 C13 S1 122.75(15)
N3 C13 S1 125.11(14)
N3 C14 C15 116.33(17)
N3 C14 C19 124.90(18)
C15 C14 C19 118.71(18)
C16 C15 C14 120.67(18)
C16 C15 H15 119.7
C14 C15 H15 119.7
C15 C16 C17 120.78(18)
C15 C16 C24B 118.1(6)
C17 C16 C24B 121.1(6)
C15 C16 C24 118.5(4)
C17 C16 C24 120.6(4)
C18 C17 C16 118.16(18)
C18 C17 H17 120.9
C16 C17 H17 120.9
C19 C18 C17 122.23(17)
C19 C18 C25 119.69(17)
C17 C18 C25 118.07(17)
C18 C19 C14 119.43(18)
C18 C19 H19 120.3
C14 C19 H19 120.3
C22 C20 C21 109.66(17)
C22 C20 C23 109.12(18)
C21 C20 C23 109.21(18)
C22 C20 C12 108.03(16)
C21 C20 C12 112.80(16)
C23 C20 C12 107.94(16)
C20 C21 H21A 109.5
C20 C21 H21B 109.5
H21A C21 H21B 109.5
C20 C21 H21C 109.5
H21A C21 H21C 109.5
H21B C21 H21C 109.5
C20 C22 H22A 109.5
C20 C22 H22B 109.5
H22A C22 H22B 109.5
C20 C22 H22C 109.5
H22A C22 H22C 109.5
H22B C22 H22C 109.5
C20 C23 H23A 109.5
C20 C23 H23B 109.5
H23A C23 H23B 109.5
C20 C23 H23C 109.5
H23A C23 H23C 109.5
H23B C23 H23C 109.5
F5 C25 F7 107.20(17)
F5 C25 F6 105.98(16)
F7 C25 F6 105.84(16)
F5 C25 C18 113.23(16)
F7 C25 C18 112.07(16)
F6 C25 C18 112.02(17)
F2 C24 F3 110.2(7)
F2 C24 F4 104.9(6)
F3 C24 F4 104.1(6)
F2 C24 C16 113.8(8)
F3 C24 C16 112.3(6)
F4 C24 C16 110.8(6)
F2B C24B F3B 106.2(11)
F2B C24B F4B 106.4(11)
F3B C24B F4B 103.1(9)
F2B C24B C16 113.5(13)
F3B C24B C16 114.4(10)
F4B C24B C16 112.5(9)
C11 N1 C7 121.17(15)
C11 N1 C10 127.37(16)
C7 N1 C10 111.45(15)
C13 N2 C12 124.50(17)
C13 N2 H2A 115.2(15)
C12 N2 H2A 119.9(15)
C13 N3 C14 130.59(17)
C13 N3 H3 113.9(15)
C14 N3 H3 114.1(15)

loop_
_geom_bond_atom_site_label_1
_geom_bond_atom_site_label_2
_geom_bond_distance
C31 C32 1.384(3)
C31 C36 1.389(3)
C31 H31 0.9500
C32 C33 1.376(3)
C32 H32 0.9500
C33 C34 1.360(3)
C33 F11 1.362(2)
C34 C35 1.380(3)
C34 H34 0.9500
C35 C36 1.390(3)
C35 H35 0.9500
C36 C37 1.525(3)
C37 N4 1.472(2)
C37 C38 1.531(3)
C37 H37 1.0000
C38 C39 1.525(3)
C38 H38A 0.9900
C38 H38B 0.9900
C39 C40 1.519(3)
C39 H39A 0.9900
C39 H39B 0.9900
C40 N4 1.481(3)
C40 H40A 0.9900
C40 H40B 0.9900
C41 O2 1.236(2)
C41 N4 1.338(2)
C41 C42 1.533(3)
C42 N5 1.459(2)
C42 C50 1.547(3)
C42 H42 1.0000
C43 N5 1.339(2)
C43 N6 1.363(2)
C43 S2 1.6777(19)
C44 C45 1.389(3)
C44 C49 1.400(3)
C44 N6 1.400(2)
C45 C46 1.389(3)
C45 H45 0.9500
C46 C47 1.382(3)
C46 C54 1.494(3)
C47 C48 1.390(3)
C47 H47 0.9500
C48 C49 1.383(3)
C48 C55 1.502(3)
C49 H49 0.9500
C50 C51 1.523(3)
C50 C52 1.525(3)
C50 C53 1.538(3)
C51 H51A 0.9800
C51 H51B 0.9800
C51 H51C 0.9800
C52 H52A 0.9800
C52 H52B 0.9800
C52 H52C 0.9800
C53 H53A 0.9800
C53 H53B 0.9800
C53 H53C 0.9800
C54 F12 1.312(3)
C54 F14 1.330(2)
C54 F13 1.341(3)
C55 F17 1.333(2)
C55 F15 1.337(2)
C55 F16 1.343(2)
N5 H5 0.82(2)
N6 H6 0.88(2)
C61 N21 1.494(3)
C61 H61A 0.9800
C61 H61B 0.9800
C61 H61C 0.9800
C62 N21 1.480(3)
C62 H62A 0.9800
C62 H62B 0.9800
C62 H62C 0.9800
C63 N21 1.499(3)
C63 H63A 0.9800
C63 H63B 0.9800
C63 H63C 0.9800
C64 N21 1.493(3)
C64 H64A 0.9800
C64 H64B 0.9800
C64 H64C 0.9800
C1 C6 1.377(3)
C1 C2 1.396(3)
C1 H1 0.9500
C2 C3 1.370(3)
C2 H2 0.9500
C3 F1 1.362(2)
C3 C4 1.365(4)
C4 C5 1.391(3)
C4 H4 0.9500
C5 C6 1.393(3)
C5 H5A 0.9500
C6 C7 1.534(3)
C7 N1 1.472(2)
C7 C8 1.526(3)
C7 H7 1.0000
C8 C9 1.526(3)
C8 H8A 0.9900
C8 H8B 0.9900
C9 C10 1.526(3)
C9 H9A 0.9900
C9 H9B 0.9900
C10 N1 1.479(2)
C10 H10A 0.9900
C10 H10B 0.9900
C11 O1 1.234(2)
C11 N1 1.337(2)
C11 C12 1.545(3)
C12 N2 1.456(2)
C12 C20 1.557(3)
C12 H12 1.0000
C13 N2 1.343(2)
C13 N3 1.362(2)
C13 S1 1.6776(19)
C14 N3 1.393(2)
C14 C15 1.394(3)
C14 C19 1.399(3)
C15 C16 1.385(3)
C15 H15 0.9500
C16 C17 1.387(3)
C16 C24B 1.483(11)
C16 C24 1.490(8)
C17 C18 1.381(3)
C17 H17 0.9500
C18 C19 1.381(3)
C18 C25 1.494(3)
C19 H19 0.9500
C20 C22 1.524(3)
C20 C21 1.528(3)
C20 C23 1.532(3)
C21 H21A 0.9800
C21 H21B 0.9800
C21 H21C 0.9800
C22 H22A 0.9800
C22 H22B 0.9800
C22 H22C 0.9800
C23 H23A 0.9800
C23 H23B 0.9800
C23 H23C 0.9800
C25 F5 1.327(2)
C25 F7 1.337(2)
C25 F6 1.345(2)
C24 F2 1.324(8)
C24 F3 1.326(8)
C24 F4 1.369(8)
C24B F2B 1.310(12)
C24B F3B 1.333(12)
C24B F4B 1.335(12)
N2 H2A 0.83(2)
N3 H3 0.84(2)

loop_
_geom_hbond_atom_site_label_D
_geom_hbond_atom_site_label_H
_geom_hbond_atom_site_label_A
_geom_hbond_distance_DH
_geom_hbond_distance_HA
_geom_hbond_distance_DA
_geom_hbond_angle_DHA
N5 H5 Cl1 0.82(2) 2.58(2) 3.2998(18) 146.0(18)
N6 H6 Cl1 0.88(2) 2.30(2) 3.1362(17) 160(2)
N2 H2A Cl1 0.83(2) 2.59(2) 3.3250(18) 149(2)
N3 H3 Cl1 0.84(2) 2.33(2) 3.1610(18) 170(2)

loop_
_geom_torsion_atom_site_label_1
_geom_torsion_atom_site_label_2
_geom_torsion_atom_site_label_3
_geom_torsion_atom_site_label_4
_geom_torsion
C36 C31 C32 C33 -0.1(3)
C31 C32 C33 C34 0.6(4)
C31 C32 C33 F11 179.8(2)
F11 C33 C34 C35 -179.8(2)
C32 C33 C34 C35 -0.6(4)
C33 C34 C35 C36 0.1(3)
C32 C31 C36 C35 -0.3(3)
C32 C31 C36 C37 -178.9(2)
C34 C35 C36 C31 0.3(3)
C34 C35 C36 C37 179.00(19)
C31 C36 C37 N4 -10.1(3)
C35 C36 C37 N4 171.25(18)
C31 C36 C37 C38 105.3(2)
C35 C36 C37 C38 -73.3(2)
N4 C37 C38 C39 34.08(19)
C36 C37 C38 C39 -87.3(2)
C37 C38 C39 C40 -41.2(2)
C38 C39 C40 N4 31.5(2)
O2 C41 C42 N5 52.3(2)
N4 C41 C42 N5 -123.90(17)
O2 C41 C42 C50 -71.6(2)
N4 C41 C42 C50 112.27(19)
C49 C44 C45 C46 1.8(3)
N6 C44 C45 C46 177.86(18)
C44 C45 C46 C47 0.3(3)
C44 C45 C46 C54 179.47(19)
C45 C46 C47 C48 -1.6(3)
C54 C46 C47 C48 179.20(18)
C46 C47 C48 C49 1.0(3)
C46 C47 C48 C55 -178.51(18)
C47 C48 C49 C44 1.0(3)
C55 C48 C49 C44 -179.49(17)
C45 C44 C49 C48 -2.4(3)
N6 C44 C49 C48 -178.23(17)
N5 C42 C50 C51 -57.9(2)
C41 C42 C50 C51 63.3(2)
N5 C42 C50 C52 -179.35(17)
C41 C42 C50 C52 -58.1(2)
N5 C42 C50 C53 62.8(2)
C41 C42 C50 C53 -175.93(18)
C47 C46 C54 F12 -134.8(2)
C45 C46 C54 F12 46.0(3)
C47 C46 C54 F14 -11.3(3)
C45 C46 C54 F14 169.53(19)
C47 C46 C54 F13 105.7(2)
C45 C46 C54 F13 -73.5(2)
C49 C48 C55 F17 -15.1(3)
C47 C48 C55 F17 164.34(17)
C49 C48 C55 F15 -135.83(18)
C47 C48 C55 F15 43.7(2)
C49 C48 C55 F16 105.3(2)
C47 C48 C55 F16 -75.2(2)
O2 C41 N4 C37 -1.9(3)
C42 C41 N4 C37 174.21(15)
O2 C41 N4 C40 176.80(18)
C42 C41 N4 C40 -7.1(3)
C36 C37 N4 C41 -74.8(2)
C38 C37 N4 C41 163.84(16)
C36 C37 N4 C40 106.30(18)
C38 C37 N4 C40 -15.1(2)
C39 C40 N4 C41 170.96(18)
C39 C40 N4 C37 -10.2(2)
N6 C43 N5 C42 -169.43(17)
S2 C43 N5 C42 12.5(3)
C41 C42 N5 C43 86.7(2)
C50 C42 N5 C43 -147.51(18)
N5 C43 N6 C44 179.41(19)
S2 C43 N6 C44 -2.6(3)
C45 C44 N6 C43 151.6(2)
C49 C44 N6 C43 -32.5(3)
C6 C1 C2 C3 1.7(3)
C1 C2 C3 F1 178.2(2)
C1 C2 C3 C4 -1.8(4)
F1 C3 C4 C5 -179.2(2)
C2 C3 C4 C5 0.9(4)
C3 C4 C5 C6 0.2(3)
C2 C1 C6 C5 -0.7(3)
C2 C1 C6 C7 177.83(19)
C4 C5 C6 C1 -0.2(3)
C4 C5 C6 C7 -178.85(19)
C1 C6 C7 N1 7.2(3)
C5 C6 C7 N1 -174.28(17)
C1 C6 C7 C8 121.6(2)
C5 C6 C7 C8 -59.8(2)
N1 C7 C8 C9 37.69(18)
C6 C7 C8 C9 -82.46(19)
C7 C8 C9 C10 -39.95(19)
C8 C9 C10 N1 26.1(2)
O1 C11 C12 N2 49.9(2)
N1 C11 C12 N2 -126.92(17)
O1 C11 C12 C20 -72.9(2)
N1 C11 C12 C20 110.21(19)
N3 C14 C15 C16 178.59(19)
C19 C14 C15 C16 1.3(3)
C14 C15 C16 C17 -0.2(3)
C14 C15 C16 C24B -179.8(6)
C14 C15 C16 C24 176.5(4)
C15 C16 C17 C18 -0.8(3)
C24B C16 C17 C18 178.8(6)
C24 C16 C17 C18 -177.5(4)
C16 C17 C18 C19 0.7(3)
C16 C17 C18 C25 -179.70(18)
C17 C18 C19 C14 0.4(3)
C25 C18 C19 C14 -179.20(18)
N3 C14 C19 C18 -178.42(18)
C15 C14 C19 C18 -1.4(3)
N2 C12 C20 C22 178.82(17)
C11 C12 C20 C22 -60.0(2)
N2 C12 C20 C21 -59.8(2)
C11 C12 C20 C21 61.4(2)
N2 C12 C20 C23 60.9(2)
C11 C12 C20 C23 -177.88(17)
C19 C18 C25 F5 -14.9(3)
C17 C18 C25 F5 165.56(18)
C19 C18 C25 F7 106.6(2)
C17 C18 C25 F7 -73.0(2)
C19 C18 C25 F6 -134.63(19)
C17 C18 C25 F6 45.8(2)
C15 C16 C24 F2 173.0(6)
C17 C16 C24 F2 -10.3(9)
C24B C16 C24 F2 89(16)
C15 C16 C24 F3 46.9(8)
C17 C16 C24 F3 -136.4(6)
C24B C16 C24 F3 -37(15)
C15 C16 C24 F4 -69.1(7)
C17 C16 C24 F4 107.7(6)
C24B C16 C24 F4 -153(16)
C15 C16 C24B F2B -166.5(9)
C17 C16 C24B F2B 14.0(13)
C24 C16 C24B F2B -69(15)
C15 C16 C24B F3B 71.6(11)
C17 C16 C24B F3B -108.0(10)
C24 C16 C24B F3B 169(16)
C15 C16 C24B F4B -45.6(11)
C17 C16 C24B F4B 134.8(8)
C24 C16 C24B F4B 52(15)
O1 C11 N1 C7 0.2(3)
C12 C11 N1 C7 177.00(15)
O1 C11 N1 C10 179.20(18)
C12 C11 N1 C10 -4.0(3)
C8 C7 N1 C11 156.81(17)
C6 C7 N1 C11 -82.1(2)
C8 C7 N1 C10 -22.31(19)
C6 C7 N1 C10 98.77(18)
C9 C10 N1 C11 178.64(17)
C9 C10 N1 C7 -2.3(2)
N3 C13 N2 C12 -179.72(17)
S1 C13 N2 C12 1.6(3)
C11 C12 N2 C13 88.2(2)
C20 C12 N2 C13 -147.26(19)
N2 C13 N3 C14 -175.6(2)
S1 C13 N3 C14 3.0(3)
C15 C14 N3 C13 152.4(2)
C19 C14 N3 C13 -30.5(3)
